data_4344778
loop_
_publ_author_name
'Kneebone, Jared L.'
'Fleischauer, Valerie E.'
'Daifuku, Stephanie L.'
'Shaps, Ari A.'
'Bailey, Joseph M.'
'Iannuzzi, Theresa E.'
'Neidig, Michael L.'

_publ_section_title
;
 Electronic Structure and Bonding in Iron(II) and Iron(I) Complexes
 Bearing Bisphosphine Ligands of Relevance to Iron-Catalyzed C-C
 Cross-Coupling.
;
_journal_issue 1
_journal_name_full 'Inorganic chemistry'
_journal_page_first 272
_journal_paper_doi 10.1021/acs.inorgchem.5b02263
_journal_volume 55
_journal_year 2015
_chemical_formula_moiety 'C58 H88 P2'
_chemical_formula_sum 'C58 H88 P2'
_chemical_formula_weight 847.22
_chemical_name_common neijk01
_chemical_name_systematic
; 
 ? 
;
_space_group_crystal_system monoclinic
_space_group_IT_number 14
_space_group_name_Hall '-P 2ybc'
_space_group_name_H-M_alt 'P 1 21/c 1'
_symmetry_space_group_name_Hall '-P 2ybc'
_symmetry_space_group_name_H-M 'P 1 21/c 1'
_atom_sites_solution_hydrogens geom
_atom_sites_solution_primary difmap
_atom_sites_solution_secondary difmap
_audit_creation_method SHELXL-2012
_cell_angle_alpha 90
_cell_angle_beta 97.648(2)
_cell_angle_gamma 90
_cell_formula_units_Z 2
_cell_length_a 14.6204(15)
_cell_length_b 18.6371(19)
_cell_length_c 10.1420(10)
_cell_measurement_reflns_used 3989
_cell_measurement_temperature 100.0(5)
_cell_measurement_theta_max 27.91
_cell_measurement_theta_min 2.30
_cell_volume 2738.9(5)
_computing_cell_refinement 'SAINT (Bruker, 2009)'
_computing_data_collection 'APEX2 (Bruker, 2012)'
_computing_data_reduction 'SAINT (Bruker, 2009)'
_computing_molecular_graphics 'SHELXTL (Sheldrick, 2008)'
_computing_publication_material 'SHELXTL (Sheldrick, 2008)'
_computing_structure_refinement 'SHELXL-2012 (Sheldrick, 2012)'
_computing_structure_solution 'SIR97 (Altomare et al., 1999)'
_diffrn_ambient_temperature 100.0(5)
_diffrn_measured_fraction_theta_full 0.999
_diffrn_measured_fraction_theta_max 0.999
_diffrn_measurement_device_type 'Bruker SMART APEX II CCD Platform'
_diffrn_measurement_method '\w scans'
_diffrn_radiation_type MoK\a
_diffrn_radiation_wavelength 0.71073
_diffrn_reflns_av_R_equivalents 0.0953
_diffrn_reflns_av_unetI/netI 0.0654
_diffrn_reflns_laue_measured_fraction_full 0.999
_diffrn_reflns_laue_measured_fraction_max 0.999
_diffrn_reflns_limit_h_max 20
_diffrn_reflns_limit_h_min -20
_diffrn_reflns_limit_k_max 26
_diffrn_reflns_limit_k_min -26
_diffrn_reflns_limit_l_max 14
_diffrn_reflns_limit_l_min -14
_diffrn_reflns_number 50173
_diffrn_reflns_point_group_measured_fraction_full 0.999
_diffrn_reflns_point_group_measured_fraction_max 0.999
_diffrn_reflns_theta_full 30.510
_diffrn_reflns_theta_max 30.508
_diffrn_reflns_theta_min 1.780
_diffrn_source 'fine-focus sealed tube'
_exptl_absorpt_coefficient_mu 0.113
_exptl_absorpt_correction_T_max 0.7461
_exptl_absorpt_correction_T_min 0.6420
_exptl_absorpt_correction_type multi-scan
_exptl_absorpt_process_details 'SADABS (Sheldrick, 2008)'
_exptl_crystal_colour colorless
_exptl_crystal_density_diffrn 1.027
_exptl_crystal_description plate
_exptl_crystal_F_000 932
_exptl_crystal_size_max 0.38
_exptl_crystal_size_mid 0.30
_exptl_crystal_size_min 0.12
_refine_diff_density_max 0.344
_refine_diff_density_min -0.301
_refine_diff_density_rms 0.051
_refine_ls_extinction_method none
_refine_ls_goodness_of_fit_ref 1.023
_refine_ls_hydrogen_treatment constr
_refine_ls_matrix_type full
_refine_ls_number_parameters 345
_refine_ls_number_reflns 8357
_refine_ls_number_restraints 18
_refine_ls_restrained_S_all 1.023
_refine_ls_R_factor_all 0.0943
_refine_ls_R_factor_gt 0.0512
_refine_ls_shift/su_max 0.001
_refine_ls_shift/su_mean 0.000
_refine_ls_structure_factor_coef Fsqd
_refine_ls_weighting_details
; 
 w=1/[\s^2^(Fo^2^)+(0.0493P)^2^+0.5470P] 
 where P=(Fo^2^+2Fc^2^)/3 
;
_refine_ls_weighting_scheme calc
_refine_ls_wR_factor_gt 0.1080
_refine_ls_wR_factor_ref 0.1270
_reflns_Friedel_coverage 0.000
_reflns_number_gt 5438
_reflns_number_total 8357
_reflns_threshold_expression 'I > 2\s(I)'
_cod_data_source_file ic5b02263_si_002.cif
_cod_data_source_block neijk01
_cod_database_code 4344778
_shelx_space_group_comment
; 
The symmetry employed for this shelxl refinement is uniquely defined 
by the following loop, which should always be used as a source of 
symmetry information in preference to the above space-group names. 
They are only intended as comments. 
;
_shelx_estimated_absorpt_t_min 0.958
_shelx_estimated_absorpt_t_max 0.987
_shelxl_version_number 2012-6

loop_
_space_group_symop_operation_xyz
'x, y, z'
'-x, y+1/2, -z+1/2'
'-x, -y, -z'
'x, -y-1/2, z-1/2'

loop_
_atom_site_label
_atom_site_type_symbol
_atom_site_fract_x
_atom_site_fract_y
_atom_site_fract_z
_atom_site_U_iso_or_equiv
_atom_site_adp_type
_atom_site_occupancy
_atom_site_site_symmetry_order
_atom_site_calc_flag
_atom_site_refinement_flags_posn
_atom_site_refinement_flags_adp
_atom_site_refinement_flags_occupancy
_atom_site_disorder_assembly
_atom_site_disorder_group
P1 P 0.93084(3) 0.02889(2) 0.29710(4) 0.01956(9) Uani 1 1 d . . . . .
C1 C 0.95274(9) -0.01149(8) 0.46488(14) 0.0193(3) Uani 1 1 d . . . . .
H1A H 0.9041 0.0039 0.5181 0.023 Uiso 1 1 calc R U . . .
H1B H 0.9504 -0.0644 0.4574 0.023 Uiso 1 1 calc R U . . .
C2 C 0.89155(10) 0.11783(8) 0.34243(13) 0.0187(3) Uani 1 1 d . . . . .
C3 C 0.95243(10) 0.17506(8) 0.33712(14) 0.0198(3) Uani 1 1 d . . . . .
H3 H 1.0104 0.1669 0.3071 0.024 Uiso 1 1 calc R U . . .
C4 C 0.92992(10) 0.24383(8) 0.37488(13) 0.0203(3) Uani 1 1 d . . . . .
C5 C 0.84425(11) 0.25369(8) 0.41792(14) 0.0220(3) Uani 1 1 d . . . . .
H5 H 0.8280 0.3004 0.4442 0.026 Uiso 1 1 calc R U . . .
C6 C 0.78148(10) 0.19826(8) 0.42415(14) 0.0206(3) Uani 1 1 d . . . . .
C7 C 0.80659(10) 0.13007(8) 0.38512(14) 0.0201(3) Uani 1 1 d . . . . .
H7 H 0.7647 0.0913 0.3878 0.024 Uiso 1 1 calc R U . . .
C8 C 0.82285(10) -0.01552(8) 0.23029(14) 0.0205(3) Uani 1 1 d . . . . .
C9 C 0.79777(11) -0.01414(8) 0.09242(15) 0.0249(3) Uani 1 1 d . . . . .
H9 H 0.8346 0.0120 0.0387 0.030 Uiso 1 1 calc R U . . .
C10 C 0.72012(12) -0.05024(9) 0.03252(15) 0.0283(3) Uani 1 1 d . . . . .
C11 C 0.66797(11) -0.08892(9) 0.11344(16) 0.0283(3) Uani 1 1 d . . . . .
H11 H 0.6150 -0.1142 0.0734 0.034 Uiso 1 1 calc R U . . .
C12 C 0.69088(10) -0.09181(8) 0.25098(15) 0.0243(3) Uani 1 1 d . . . . .
C13 C 0.76863(10) -0.05414(8) 0.30718(15) 0.0219(3) Uani 1 1 d . . . . .
H13 H 0.7850 -0.0549 0.4010 0.026 Uiso 1 1 calc R U . . .
C14 C 0.99448(11) 0.30748(8) 0.36379(15) 0.0255(3) Uani 1 1 d . . . . .
C15 C 1.0042(3) 0.3527(2) 0.4887(4) 0.0423(9) Uani 0.699(7) 1 d . U P A 1
H15A H 0.9431 0.3691 0.5056 0.063 Uiso 0.699(7) 1 calc R U P A 1
H15B H 1.0433 0.3944 0.4772 0.063 Uiso 0.699(7) 1 calc R U P A 1
H15C H 1.0325 0.3240 0.5643 0.063 Uiso 0.699(7) 1 calc R U P A 1
C16 C 0.9497(3) 0.3547(2) 0.2463(3) 0.0501(12) Uani 0.699(7) 1 d . U P A 1
H16A H 0.8880 0.3696 0.2627 0.075 Uiso 0.699(7) 1 calc R U P A 1
H16B H 0.9450 0.3270 0.1635 0.075 Uiso 0.699(7) 1 calc R U P A 1
H16C H 0.9881 0.3973 0.2385 0.075 Uiso 0.699(7) 1 calc R U P A 1
C17 C 1.0902(2) 0.28600(18) 0.3345(5) 0.0531(13) Uani 0.699(7) 1 d . U P A 1
H17A H 1.1288 0.3289 0.3332 0.080 Uiso 0.699(7) 1 calc R U P A 1
H17B H 1.0851 0.2621 0.2478 0.080 Uiso 0.699(7) 1 calc R U P A 1
H17C H 1.1183 0.2531 0.4037 0.080 Uiso 0.699(7) 1 calc R U P A 1
C15' C 0.9679(9) 0.3745(5) 0.4398(12) 0.056(3) Uani 0.301(7) 1 d . U P A 5
H15D H 1.0153 0.4115 0.4378 0.084 Uiso 0.301(7) 1 calc R U P A 5
H15E H 0.9631 0.3615 0.5323 0.084 Uiso 0.301(7) 1 calc R U P A 5
H15F H 0.9083 0.3929 0.3975 0.084 Uiso 0.301(7) 1 calc R U P A 5
C16' C 0.9989(7) 0.3245(4) 0.2242(6) 0.039(2) Uani 0.301(7) 1 d . U P A 5
H16D H 1.0161 0.2813 0.1779 0.058 Uiso 0.301(7) 1 calc R U P A 5
H16E H 1.0452 0.3619 0.2183 0.058 Uiso 0.301(7) 1 calc R U P A 5
H16F H 0.9385 0.3415 0.1826 0.058 Uiso 0.301(7) 1 calc R U P A 5
C17' C 1.0925(6) 0.2850(4) 0.4328(13) 0.058(3) Uani 0.301(7) 1 d . U P A 5
H17D H 1.1131 0.2422 0.3889 0.087 Uiso 0.301(7) 1 calc R U P A 5
H17E H 1.0896 0.2743 0.5268 0.087 Uiso 0.301(7) 1 calc R U P A 5
H17F H 1.1361 0.3243 0.4259 0.087 Uiso 0.301(7) 1 calc R U P A 5
C18 C 0.68797(11) 0.20843(9) 0.47446(15) 0.0256(3) Uani 1 1 d . . . . .
C19 C 0.61058(11) 0.18064(10) 0.37007(17) 0.0334(4) Uani 1 1 d . . . . .
H19A H 0.6120 0.2066 0.2863 0.050 Uiso 1 1 calc R U . . .
H19B H 0.5508 0.1883 0.4016 0.050 Uiso 1 1 calc R U . . .
H19C H 0.6195 0.1293 0.3555 0.050 Uiso 1 1 calc R U . . .
C20 C 0.66823(13) 0.28701(10) 0.50217(19) 0.0374(4) Uani 1 1 d . . . . .
H20A H 0.6682 0.3150 0.4203 0.056 Uiso 1 1 calc R U . . .
H20B H 0.7160 0.3055 0.5706 0.056 Uiso 1 1 calc R U . . .
H20C H 0.6078 0.2910 0.5333 0.056 Uiso 1 1 calc R U . . .
C21 C 0.68810(12) 0.16549(10) 0.60346(16) 0.0332(4) Uani 1 1 d . . . . .
H21A H 0.6280 0.1704 0.6354 0.050 Uiso 1 1 calc R U . . .
H21B H 0.7366 0.1838 0.6711 0.050 Uiso 1 1 calc R U . . .
H21C H 0.6998 0.1148 0.5864 0.050 Uiso 1 1 calc R U . . .
C22 C 0.69248(13) -0.04875(9) -0.11910(16) 0.0357(4) Uani 1 1 d . . . . .
C23 C 0.7662(3) -0.0059(2) -0.1932(3) 0.0485(10) Uani 0.594(3) 1 d . . P B 1
H23A H 0.7683 0.0444 -0.1646 0.073 Uiso 0.594(3) 1 calc R U P B 1
H23B H 0.7480 -0.0083 -0.2897 0.073 Uiso 0.594(3) 1 calc R U P B 1
H23C H 0.8274 -0.0275 -0.1706 0.073 Uiso 0.594(3) 1 calc R U P B 1
C24 C 0.6023(3) -0.0111(2) -0.1557(4) 0.0571(12) Uani 0.594(3) 1 d . . P B 1
H24A H 0.5543 -0.0354 -0.1134 0.086 Uiso 0.594(3) 1 calc R U P B 1
H24B H 0.5857 -0.0121 -0.2525 0.086 Uiso 0.594(3) 1 calc R U P B 1
H24C H 0.6078 0.0387 -0.1250 0.086 Uiso 0.594(3) 1 calc R U P B 1
C25 C 0.6924(3) -0.12423(18) -0.1735(3) 0.0514(11) Uani 0.594(3) 1 d . . P B 1
H25A H 0.6466 -0.1531 -0.1351 0.077 Uiso 0.594(3) 1 calc R U P B 1
H25B H 0.7538 -0.1455 -0.1503 0.077 Uiso 0.594(3) 1 calc R U P B 1
H25C H 0.6769 -0.1230 -0.2705 0.077 Uiso 0.594(3) 1 calc R U P B 1
C23' C 0.6007(4) -0.0972(3) -0.1607(4) 0.0464(15) Uani 0.406(3) 1 d . . P B 5
H23D H 0.5833 -0.0951 -0.2573 0.070 Uiso 0.406(3) 1 calc R U P B 5
H23E H 0.5500 -0.0786 -0.1163 0.070 Uiso 0.406(3) 1 calc R U P B 5
H23F H 0.6135 -0.1470 -0.1335 0.070 Uiso 0.406(3) 1 calc R U P B 5
C24' C 0.7663(4) -0.0779(4) -0.1861(4) 0.0540(17) Uani 0.406(3) 1 d . . P B 5
H24D H 0.7485 -0.0753 -0.2826 0.081 Uiso 0.406(3) 1 calc R U P B 5
H24E H 0.7772 -0.1281 -0.1597 0.081 Uiso 0.406(3) 1 calc R U P B 5
H24F H 0.8228 -0.0501 -0.1612 0.081 Uiso 0.406(3) 1 calc R U P B 5
C25' C 0.6638(4) 0.0264(3) -0.1551(5) 0.0443(13) Uani 0.406(3) 1 d . . P B 5
H25D H 0.6408 0.0289 -0.2503 0.066 Uiso 0.406(3) 1 calc R U P B 5
H25E H 0.7169 0.0586 -0.1351 0.066 Uiso 0.406(3) 1 calc R U P B 5
H25F H 0.6148 0.0412 -0.1036 0.066 Uiso 0.406(3) 1 calc R U P B 5
C26 C 0.63453(11) -0.13361(9) 0.34211(16) 0.0299(4) Uani 1 1 d . . . . .
C27 C 0.69824(13) -0.18243(11) 0.4348(2) 0.0442(5) Uani 1 1 d . . . . .
H27A H 0.6617 -0.2090 0.4927 0.066 Uiso 1 1 calc R U . . .
H27B H 0.7445 -0.1532 0.4892 0.066 Uiso 1 1 calc R U . . .
H27C H 0.7293 -0.2163 0.3816 0.066 Uiso 1 1 calc R U . . .
C28 C 0.58687(13) -0.07972(11) 0.42484(19) 0.0415(5) Uani 1 1 d . . . . .
H28A H 0.5522 -0.1057 0.4860 0.062 Uiso 1 1 calc R U . . .
H28B H 0.5445 -0.0497 0.3654 0.062 Uiso 1 1 calc R U . . .
H28C H 0.6335 -0.0493 0.4759 0.062 Uiso 1 1 calc R U . . .
C29 C 0.56070(12) -0.18092(11) 0.26431(19) 0.0400(4) Uani 1 1 d . . . . .
H29A H 0.5287 -0.2085 0.3267 0.060 Uiso 1 1 calc R U . . .
H29B H 0.5899 -0.2140 0.2074 0.060 Uiso 1 1 calc R U . . .
H29C H 0.5161 -0.1506 0.2090 0.060 Uiso 1 1 calc R U . . .

loop_
_atom_site_aniso_label
_atom_site_aniso_U_11
_atom_site_aniso_U_22
_atom_site_aniso_U_33
_atom_site_aniso_U_23
_atom_site_aniso_U_13
_atom_site_aniso_U_12
P1 0.01987(17) 0.01858(18) 0.02073(17) -0.00238(15) 0.00460(14) -0.00138(15)
C1 0.0177(6) 0.0174(7) 0.0228(7) -0.0015(5) 0.0026(5) -0.0014(5)
C2 0.0218(7) 0.0186(7) 0.0157(6) 0.0006(5) 0.0021(5) 0.0000(5)
C3 0.0213(7) 0.0215(7) 0.0169(6) -0.0003(5) 0.0042(5) -0.0007(6)
C4 0.0258(7) 0.0196(7) 0.0154(6) 0.0022(5) 0.0023(6) -0.0015(6)
C5 0.0300(8) 0.0168(7) 0.0193(7) 0.0021(5) 0.0037(6) 0.0029(6)
C6 0.0229(7) 0.0221(7) 0.0173(6) 0.0044(6) 0.0041(6) 0.0030(6)
C7 0.0211(7) 0.0204(7) 0.0190(6) 0.0023(6) 0.0036(5) -0.0014(6)
C8 0.0224(7) 0.0187(7) 0.0201(7) -0.0027(5) 0.0015(6) 0.0011(5)
C9 0.0323(8) 0.0203(8) 0.0216(7) 0.0001(6) 0.0012(6) 0.0032(6)
C10 0.0350(9) 0.0247(8) 0.0225(7) -0.0027(6) -0.0061(7) 0.0065(7)
C11 0.0254(8) 0.0275(8) 0.0288(8) -0.0055(7) -0.0082(6) -0.0001(6)
C12 0.0208(7) 0.0246(8) 0.0266(8) -0.0043(6) -0.0002(6) -0.0020(6)
C13 0.0213(7) 0.0234(7) 0.0202(7) -0.0049(6) 0.0001(6) -0.0012(6)
C14 0.0329(8) 0.0207(7) 0.0235(7) -0.0018(6) 0.0062(6) -0.0072(6)
C15 0.058(2) 0.039(2) 0.0312(17) -0.0100(14) 0.0115(15) -0.0215(17)
C16 0.067(2) 0.041(2) 0.0387(17) 0.0181(15) -0.0072(17) -0.0275(18)
C17 0.0393(17) 0.0330(16) 0.093(3) -0.017(2) 0.030(2) -0.0176(13)
C15' 0.083(8) 0.036(5) 0.057(6) -0.021(4) 0.037(5) -0.028(5)
C16' 0.057(5) 0.031(4) 0.028(3) 0.006(3) 0.005(3) -0.019(4)
C17' 0.038(4) 0.038(4) 0.088(7) 0.023(5) -0.024(5) -0.020(3)
C18 0.0259(8) 0.0257(8) 0.0268(8) 0.0059(6) 0.0092(6) 0.0054(6)
C19 0.0234(8) 0.0427(10) 0.0346(9) 0.0059(8) 0.0054(7) 0.0066(7)
C20 0.0379(10) 0.0345(10) 0.0433(10) 0.0031(8) 0.0185(8) 0.0115(8)
C21 0.0333(9) 0.0398(10) 0.0290(8) 0.0093(7) 0.0131(7) 0.0075(7)
C22 0.0517(11) 0.0292(9) 0.0218(8) 0.0018(7) -0.0117(8) -0.0009(8)
C23 0.078(3) 0.047(2) 0.0174(13) 0.0078(13) -0.0068(15) -0.0097(18)
C24 0.062(3) 0.060(3) 0.0403(19) 0.0066(18) -0.0243(18) 0.011(2)
C25 0.094(3) 0.0349(18) 0.0216(14) -0.0027(13) -0.0063(17) -0.0123(19)
C23' 0.061(3) 0.049(3) 0.023(2) 0.006(2) -0.017(2) -0.020(3)
C24' 0.060(3) 0.080(5) 0.020(2) -0.009(2) -0.003(2) 0.010(3)
C25' 0.059(3) 0.037(3) 0.032(2) 0.014(2) -0.014(2) -0.009(2)
C26 0.0232(8) 0.0336(9) 0.0323(8) -0.0040(7) 0.0014(7) -0.0096(7)
C27 0.0383(10) 0.0438(11) 0.0487(11) 0.0134(9) -0.0011(9) -0.0150(9)
C28 0.0359(10) 0.0510(12) 0.0399(10) -0.0133(9) 0.0136(8) -0.0138(9)
C29 0.0290(9) 0.0453(11) 0.0452(11) -0.0108(9) 0.0028(8) -0.0148(8)

loop_
_atom_type_symbol
_atom_type_description
_atom_type_scat_dispersion_real
_atom_type_scat_dispersion_imag
_atom_type_scat_source
C C 0.0033 0.0016 'International Tables Vol C Tables 4.2.6.8 and 6.1.1.4'
H H 0.0000 0.0000 'International Tables Vol C Tables 4.2.6.8 and 6.1.1.4'
P P 0.1023 0.0942 'International Tables Vol C Tables 4.2.6.8 and 6.1.1.4'

loop_
_geom_angle_atom_site_label_1
_geom_angle_atom_site_label_2
_geom_angle_atom_site_label_3
_geom_angle
_geom_angle_site_symmetry_1
C8 P1 C2 102.59(6) .
C8 P1 C1 101.06(7) .
C2 P1 C1 99.14(6) .
C1 C1 P1 110.48(13) 3_756
C1 C1 H1A 109.6 3_756
P1 C1 H1A 109.6 .
C1 C1 H1B 109.6 3_756
P1 C1 H1B 109.6 .
H1A C1 H1B 108.1 .
C7 C2 C3 119.25(13) .
C7 C2 P1 123.39(11) .
C3 C2 P1 117.33(11) .
C4 C3 C2 121.26(13) .
C4 C3 H3 119.4 .
C2 C3 H3 119.4 .
C3 C4 C5 117.65(13) .
C3 C4 C14 121.60(13) .
C5 C4 C14 120.70(13) .
C6 C5 C4 122.93(14) .
C6 C5 H5 118.5 .
C4 C5 H5 118.5 .
C5 C6 C7 117.67(13) .
C5 C6 C18 123.17(13) .
C7 C6 C18 119.15(13) .
C2 C7 C6 121.25(13) .
C2 C7 H7 119.4 .
C6 C7 H7 119.4 .
C13 C8 C9 118.63(14) .
C13 C8 P1 123.81(11) .
C9 C8 P1 117.41(12) .
C10 C9 C8 121.28(15) .
C10 C9 H9 119.4 .
C8 C9 H9 119.4 .
C9 C10 C11 118.22(14) .
C9 C10 C22 121.32(16) .
C11 C10 C22 120.46(15) .
C12 C11 C10 122.20(14) .
C12 C11 H11 118.9 .
C10 C11 H11 118.9 .
C11 C12 C13 117.74(15) .
C11 C12 C26 123.22(14) .
C13 C12 C26 119.03(13) .
C8 C13 C12 121.93(14) .
C8 C13 H13 119.0 .
C12 C13 H13 119.0 .
C15 C14 C17 108.9(2) .
C16' C14 C4 110.3(3) .
C15 C14 C4 111.15(19) .
C17 C14 C4 113.75(16) .
C16' C14 C15' 110.8(5) .
C4 C14 C15' 113.1(4) .
C15 C14 C16 108.0(2) .
C17 C14 C16 107.7(2) .
C4 C14 C16 107.15(16) .
C16' C14 C17' 109.6(5) .
C4 C14 C17' 107.2(3) .
C15' C14 C17' 105.7(6) .
C14 C15 H15A 109.5 .
C14 C15 H15B 109.5 .
H15A C15 H15B 109.5 .
C14 C15 H15C 109.5 .
H15A C15 H15C 109.5 .
H15B C15 H15C 109.5 .
C14 C16 H16A 109.5 .
C14 C16 H16B 109.5 .
H16A C16 H16B 109.5 .
C14 C16 H16C 109.5 .
H16A C16 H16C 109.5 .
H16B C16 H16C 109.5 .
C14 C17 H17A 109.5 .
C14 C17 H17B 109.5 .
H17A C17 H17B 109.5 .
C14 C17 H17C 109.5 .
H17A C17 H17C 109.5 .
H17B C17 H17C 109.5 .
C14 C15' H15D 109.5 .
C14 C15' H15E 109.5 .
H15D C15' H15E 109.5 .
C14 C15' H15F 109.5 .
H15D C15' H15F 109.5 .
H15E C15' H15F 109.5 .
C14 C16' H16D 109.5 .
C14 C16' H16E 109.5 .
H16D C16' H16E 109.5 .
C14 C16' H16F 109.5 .
H16D C16' H16F 109.5 .
H16E C16' H16F 109.5 .
C14 C17' H17D 109.5 .
C14 C17' H17E 109.5 .
H17D C17' H17E 109.5 .
C14 C17' H17F 109.5 .
H17D C17' H17F 109.5 .
H17E C17' H17F 109.5 .
C20 C18 C19 108.12(14) .
C20 C18 C6 112.26(13) .
C19 C18 C6 109.71(13) .
C20 C18 C21 108.82(14) .
C19 C18 C21 109.26(14) .
C6 C18 C21 108.63(12) .
C18 C19 H19A 109.5 .
C18 C19 H19B 109.5 .
H19A C19 H19B 109.5 .
C18 C19 H19C 109.5 .
H19A C19 H19C 109.5 .
H19B C19 H19C 109.5 .
C18 C20 H20A 109.5 .
C18 C20 H20B 109.5 .
H20A C20 H20B 109.5 .
C18 C20 H20C 109.5 .
H20A C20 H20C 109.5 .
H20B C20 H20C 109.5 .
C18 C21 H21A 109.5 .
C18 C21 H21B 109.5 .
H21A C21 H21B 109.5 .
C18 C21 H21C 109.5 .
H21A C21 H21C 109.5 .
H21B C21 H21C 109.5 .
C24' C22 C25' 116.0(4) .
C24 C22 C25 112.8(3) .
C24' C22 C10 110.4(2) .
C25' C22 C10 106.8(2) .
C24 C22 C10 111.2(2) .
C25 C22 C10 109.62(17) .
C24 C22 C23 106.0(2) .
C25 C22 C23 105.1(2) .
C10 C22 C23 111.93(17) .
C24' C22 C23' 108.0(3) .
C25' C22 C23' 105.2(3) .
C10 C22 C23' 110.3(2) .
C22 C23 H23A 109.5 .
C22 C23 H23B 109.5 .
H23A C23 H23B 109.5 .
C22 C23 H23C 109.5 .
H23A C23 H23C 109.5 .
H23B C23 H23C 109.5 .
C22 C24 H24A 109.5 .
C22 C24 H24B 109.5 .
H24A C24 H24B 109.5 .
C22 C24 H24C 109.5 .
H24A C24 H24C 109.5 .
H24B C24 H24C 109.5 .
C22 C25 H25A 109.5 .
C22 C25 H25B 109.5 .
H25A C25 H25B 109.5 .
C22 C25 H25C 109.5 .
H25A C25 H25C 109.5 .
H25B C25 H25C 109.5 .
C22 C23' H23D 109.5 .
C22 C23' H23E 109.5 .
H23D C23' H23E 109.5 .
C22 C23' H23F 109.5 .
H23D C23' H23F 109.5 .
H23E C23' H23F 109.5 .
C22 C24' H24D 109.5 .
C22 C24' H24E 109.5 .
H24D C24' H24E 109.5 .
C22 C24' H24F 109.5 .
H24D C24' H24F 109.5 .
H24E C24' H24F 109.5 .
C22 C25' H25D 109.5 .
C22 C25' H25E 109.5 .
H25D C25' H25E 109.5 .
C22 C25' H25F 109.5 .
H25D C25' H25F 109.5 .
H25E C25' H25F 109.5 .
C29 C26 C12 112.43(14) .
C29 C26 C27 107.70(15) .
C12 C26 C27 109.91(13) .
C29 C26 C28 108.60(14) .
C12 C26 C28 108.49(14) .
C27 C26 C28 109.69(15) .
C26 C27 H27A 109.5 .
C26 C27 H27B 109.5 .
H27A C27 H27B 109.5 .
C26 C27 H27C 109.5 .
H27A C27 H27C 109.5 .
H27B C27 H27C 109.5 .
C26 C28 H28A 109.5 .
C26 C28 H28B 109.5 .
H28A C28 H28B 109.5 .
C26 C28 H28C 109.5 .
H28A C28 H28C 109.5 .
H28B C28 H28C 109.5 .
C26 C29 H29A 109.5 .
C26 C29 H29B 109.5 .
H29A C29 H29B 109.5 .
C26 C29 H29C 109.5 .
H29A C29 H29C 109.5 .
H29B C29 H29C 109.5 .

loop_
_geom_bond_atom_site_label_1
_geom_bond_atom_site_label_2
_geom_bond_distance
_geom_bond_site_symmetry_2
P1 C8 1.8308(15) .
P1 C2 1.8327(15) .
P1 C1 1.8491(15) .
C1 C1 1.529(3) 3_756
C1 H1A 0.9900 .
C1 H1B 0.9900 .
C2 C7 1.3878(19) .
C2 C3 1.395(2) .
C3 C4 1.390(2) .
C3 H3 0.9500 .
C4 C5 1.392(2) .
C4 C14 1.529(2) .
C5 C6 1.389(2) .
C5 H5 0.9500 .
C6 C7 1.395(2) .
C6 C18 1.533(2) .
C7 H7 0.9500 .
C8 C13 1.385(2) .
C8 C9 1.398(2) .
C9 C10 1.388(2) .
C9 H9 0.9500 .
C10 C11 1.393(2) .
C10 C22 1.537(2) .
C11 C12 1.392(2) .
C11 H11 0.9500 .
C12 C13 1.392(2) .
C12 C26 1.531(2) .
C13 H13 0.9500 .
C14 C16' 1.461(6) .
C14 C15 1.513(4) .
C14 C17 1.522(3) .
C14 C15' 1.544(9) .
C14 C16 1.554(4) .
C14 C17' 1.566(7) .
C15 H15A 0.9800 .
C15 H15B 0.9800 .
C15 H15C 0.9800 .
C16 H16A 0.9800 .
C16 H16B 0.9800 .
C16 H16C 0.9800 .
C17 H17A 0.9800 .
C17 H17B 0.9800 .
C17 H17C 0.9800 .
C15' H15D 0.9800 .
C15' H15E 0.9800 .
C15' H15F 0.9800 .
C16' H16D 0.9800 .
C16' H16E 0.9800 .
C16' H16F 0.9800 .
C17' H17D 0.9800 .
C17' H17E 0.9800 .
C17' H17F 0.9800 .
C18 C20 1.526(2) .
C18 C19 1.533(2) .
C18 C21 1.533(2) .
C19 H19A 0.9800 .
C19 H19B 0.9800 .
C19 H19C 0.9800 .
C20 H20A 0.9800 .
C20 H20B 0.9800 .
C20 H20C 0.9800 .
C21 H21A 0.9800 .
C21 H21B 0.9800 .
C21 H21C 0.9800 .
C22 C24' 1.455(5) .
C22 C25' 1.494(5) .
C22 C24 1.496(4) .
C22 C25 1.511(4) .
C22 C23 1.607(4) .
C22 C23' 1.625(5) .
C23 H23A 0.9800 .
C23 H23B 0.9800 .
C23 H23C 0.9800 .
C24 H24A 0.9800 .
C24 H24B 0.9800 .
C24 H24C 0.9800 .
C25 H25A 0.9800 .
C25 H25B 0.9800 .
C25 H25C 0.9800 .
C23' H23D 0.9800 .
C23' H23E 0.9800 .
C23' H23F 0.9800 .
C24' H24D 0.9800 .
C24' H24E 0.9800 .
C24' H24F 0.9800 .
C25' H25D 0.9800 .
C25' H25E 0.9800 .
C25' H25F 0.9800 .
C26 C29 1.529(2) .
C26 C27 1.532(3) .
C26 C28 1.534(2) .
C27 H27A 0.9800 .
C27 H27B 0.9800 .
C27 H27C 0.9800 .
C28 H28A 0.9800 .
C28 H28B 0.9800 .
C28 H28C 0.9800 .
C29 H29A 0.9800 .
C29 H29B 0.9800 .
C29 H29C 0.9800 .

loop_
_geom_torsion_atom_site_label_1
_geom_torsion_atom_site_label_2
_geom_torsion_atom_site_label_3
_geom_torsion_atom_site_label_4
_geom_torsion
_geom_torsion_site_symmetry_4
C8 P1 C1 C1 173.33(13) 3_756
C2 P1 C1 C1 -81.81(14) 3_756
C8 P1 C2 C7 31.62(13) .
C1 P1 C2 C7 -71.97(13) .
C8 P1 C2 C3 -150.49(11) .
C1 P1 C2 C3 105.91(11) .
C7 C2 C3 C4 0.6(2) .
P1 C2 C3 C4 -177.39(11) .
C2 C3 C4 C5 -0.2(2) .
C2 C3 C4 C14 -177.36(13) .
C3 C4 C5 C6 -0.1(2) .
C14 C4 C5 C6 177.09(13) .
C4 C5 C6 C7 0.0(2) .
C4 C5 C6 C18 178.56(13) .
C3 C2 C7 C6 -0.7(2) .
P1 C2 C7 C6 177.12(11) .
C5 C6 C7 C2 0.4(2) .
C18 C6 C7 C2 -178.18(13) .
C2 P1 C8 C13 -88.98(13) .
C1 P1 C8 C13 13.12(14) .
C2 P1 C8 C9 95.61(12) .
C1 P1 C8 C9 -162.29(12) .
C13 C8 C9 C10 0.3(2) .
P1 C8 C9 C10 175.92(12) .
C8 C9 C10 C11 -0.8(2) .
C8 C9 C10 C22 179.99(15) .
C9 C10 C11 C12 0.5(2) .
C22 C10 C11 C12 179.77(15) .
C10 C11 C12 C13 0.2(2) .
C10 C11 C12 C26 179.72(15) .
C9 C8 C13 C12 0.6(2) .
P1 C8 C13 C12 -174.81(12) .
C11 C12 C13 C8 -0.8(2) .
C26 C12 C13 C8 179.70(14) .
C3 C4 C14 C16' 68.6(5) .
C5 C4 C14 C16' -108.5(5) .
C3 C4 C14 C15 -134.5(2) .
C5 C4 C14 C15 48.4(3) .
C3 C4 C14 C17 -11.1(3) .
C5 C4 C14 C17 171.7(3) .
C3 C4 C14 C15' -166.7(6) .
C5 C4 C14 C15' 16.2(6) .
C3 C4 C14 C16 107.7(3) .
C5 C4 C14 C16 -69.4(3) .
C3 C4 C14 C17' -50.7(6) .
C5 C4 C14 C17' 132.2(6) .
C5 C6 C18 C20 6.1(2) .
C7 C6 C18 C20 -175.37(14) .
C5 C6 C18 C19 126.32(15) .
C7 C6 C18 C19 -55.13(18) .
C5 C6 C18 C21 -114.30(16) .
C7 C6 C18 C21 64.25(18) .
C9 C10 C22 C24' 59.3(3) .
C11 C10 C22 C24' -119.9(3) .
C9 C10 C22 C25' -67.6(3) .
C11 C10 C22 C25' 113.2(3) .
C9 C10 C22 C24 -114.9(2) .
C11 C10 C22 C24 65.9(3) .
C9 C10 C22 C25 119.6(2) .
C11 C10 C22 C25 -59.6(3) .
C9 C10 C22 C23 3.4(3) .
C11 C10 C22 C23 -175.8(2) .
C9 C10 C22 C23' 178.5(3) .
C11 C10 C22 C23' -0.7(3) .
C11 C12 C26 C29 9.2(2) .
C13 C12 C26 C29 -171.28(15) .
C11 C12 C26 C27 129.19(17) .
C13 C12 C26 C27 -51.3(2) .
C11 C12 C26 C28 -110.88(17) .
C13 C12 C26 C28 68.60(19) .
